data_6000229
loop_
_publ_author_name
'Otto, H. H.'
'Meibohm, M.'

_publ_section_title
;
 Crystal structure of copper polysilicate, Cu[SiO3]
;
_journal_coden_ASTM ZEKRDZ
_journal_issue 9
_journal_name_full 'Zeitschrift f\"ur Kristallographie'
_journal_page_first 558
_journal_page_last 565
_journal_paper_doi 10.1524/zkri.1999.214.9.558
_journal_volume 214
_journal_year 1999
_chemical_formula_sum 'Cu O3 Si'
_space_group_name_H-M_alt 'P b m m'
_cell_angle_alpha 90.000
_cell_angle_beta 90.000
_cell_angle_gamma 90.000
_cell_length_a 4.6357
_cell_length_b 8.7735
_cell_length_c 2.8334
_cell_volume 115.24
_cod_database_code 6000229

loop_
_atom_site_label
_atom_site_fract_x
_atom_site_fract_y
_atom_site_fract_z
? ? ? ?
